data_1572045
loop_
_publ_author_name
'Jiang, Yi-Fan'
'Tong, Shuo'
'Zhu, Jieping'
'Wang, Mei-Xiang'

_publ_section_title
;
 Inherently chiral nor-heteracalixarenes: design and synthesis <i>via</i>
 enantioselective intramolecular Suzuki-Miyaura reaction.
;
_journal_issue 31
_journal_name_full 'Chemical science'
_journal_page_first 12517
_journal_page_last 12522
_journal_paper_doi 10.1039/d4sc03506b
_journal_volume 15
_journal_year 2024
_chemical_formula_moiety 'C27 H30 N8 O'
_chemical_formula_sum 'C27 H30 N8 O'
_chemical_formula_weight 482.59
_space_group_crystal_system monoclinic
_space_group_IT_number 4
_space_group_name_Hall 'P 2yb'
_space_group_name_H-M_alt 'P 1 21 1'
_atom_sites_solution_hydrogens geom
_atom_sites_solution_primary dual
_audit_creation_date 2023-03-17
_audit_creation_method
;
Olex2 1.3
(compiled 2020.11.12 svn.r5f609507 for OlexSys, GUI svn.r6408)
;
_audit_update_record
;
2024-02-18 deposited with the CCDC.	2024-07-01 downloaded from the CCDC.
;
_cell_angle_alpha 90
_cell_angle_beta 111.053(2)
_cell_angle_gamma 90
_cell_formula_units_Z 2
_cell_length_a 10.3425(2)
_cell_length_b 12.0823(2)
_cell_length_c 10.7603(2)
_cell_measurement_reflns_used 14332
_cell_measurement_temperature 172.99(10)
_cell_measurement_theta_max 77.1510
_cell_measurement_theta_min 4.3640
_cell_volume 1254.86(4)
_computing_cell_refinement 'CrysAlisPro 1.171.42.55a (Rigaku OD, 2022)'
_computing_data_collection 'CrysAlisPro 1.171.42.55a (Rigaku OD, 2022)'
_computing_data_reduction 'CrysAlisPro 1.171.42.55a (Rigaku OD, 2022)'
_computing_molecular_graphics 'Olex2 1.3 (Dolomanov et al., 2009)'
_computing_publication_material 'Olex2 1.3 (Dolomanov et al., 2009)'
_computing_structure_refinement 'SHELXL 2018/3 (Sheldrick, 2015)'
_computing_structure_solution 'SHELXT 2018/2 (Sheldrick, 2018)'
_diffrn_ambient_environment N~2~
_diffrn_ambient_temperature 172.99(10)
_diffrn_detector 'Hybrid Pixel Array Detector'
_diffrn_detector_area_resol_mean 10.0000
_diffrn_detector_type HyPix
_diffrn_measured_fraction_theta_full 1.000
_diffrn_measured_fraction_theta_max 0.983
_diffrn_measurement_details
;
List of Runs (angles in degrees, time in seconds):

  # Type    Start    End  Width  t~exp~   \w     \q     \k     \f   Frames
#--------------------------------------------------------------------------
  1  \w    -64.00  24.00   0.50    0.35    --  -48.26  63.00 -88.00  176
  2  \w   -119.00 -32.00   0.50    0.35    --  -48.26 -63.00 134.00  174
  3  \w    -72.00 -32.00   0.50    1.39    -- -104.00  63.00 -88.00   80
  4  \w   -175.00 -88.00   0.50    1.39    -- -104.00 -63.00 134.00  174
  5  \w     35.00  76.00   0.50    1.39    --  106.93 -63.00 134.00   82
  6  \w     91.00 178.00   0.50    1.39    --  106.93  63.00 -88.00  174
  7  \w   -119.00 -74.00   0.50    0.35    --  -48.26-125.00 -60.00   90
  8  \w   -120.00 -38.00   0.50    0.35    --  -48.26 -38.00 -30.00  164
  9  \w   -119.00 -74.00   0.50    0.35    --  -48.26-125.00-150.00   90
 10  \w   -119.00 -74.00   0.50    0.35    --  -48.26-125.00 120.00   90
 11  \w    -41.00  24.00   0.50    0.35    --  -48.26  38.00-120.00  130
 12  \w   -120.00 -38.00   0.50    0.35    --  -48.26 -38.00  30.00  164
 13  \w    -24.00  26.00   0.50    0.35    --  -48.26  19.00  30.00  100
 14  \w    -23.00  64.00   0.50    0.35    --   48.26 -63.00 134.00  174
 15  \w     32.00 121.00   0.50    0.35    --   48.26  63.00 -88.00  178
 16  \w   -111.00 -32.00   0.50    1.39    -- -104.00 125.00  60.00  158
 17  \w   -111.00 -32.00   0.50    1.39    -- -104.00 125.00-180.00  158
 18  \w   -175.00 -90.00   0.50    1.39    -- -104.00 -57.00   0.00  170
 19  \w   -103.00 -32.00   0.50    1.39    -- -104.00  77.00 120.00  142
 20  \w   -175.00 -82.00   0.50    1.39    -- -104.00 -77.00  60.00  186
 21  \w   -175.00 -93.00   0.50    1.39    -- -104.00 -19.00 -30.00  164
 22  \w   -175.00 -93.00   0.50    1.39    -- -104.00 -19.00  30.00  164
 23  \w   -175.00 -90.00   0.50    1.39    -- -104.00 -57.00  30.00  170
 24  \w   -103.00 -32.00   0.50    1.39    -- -104.00  77.00-120.00  142
 25  \w   -103.00 -32.00   0.50    1.39    -- -104.00  77.00  30.00  142
 26  \w   -175.00 -93.00   0.50    1.39    -- -104.00 -38.00  90.00  164
 27  \w    -64.00 -32.00   0.50    1.39    -- -104.00  57.00 -90.00   64
 28  \w    -64.00 -32.00   0.50    1.39    -- -104.00  57.00 -60.00   64
 29  \w     35.00  68.00   0.50    1.39    --  106.93 -57.00   0.00   66
 30  \w     96.00 178.00   0.50    1.39    --  106.93  38.00-180.00  164
 31  \w     35.00 106.00   0.50    1.39    --  106.93 -99.00-120.00  142
 32  \w     35.00  68.00   0.50    1.39    --  106.93 -57.00 -90.00   66
 33  \w     96.00 178.00   0.50    1.39    --  106.93  38.00-150.00  164
 34  \w     35.00 106.00   0.50    1.39    --  106.93 -99.00  30.00  142
 35  \w     35.00  68.00   0.50    1.39    --  106.93 -57.00  90.00   66
 36  \w     85.00 178.00   0.50    1.39    --  106.93  77.00 -30.00  186
 37  \w     85.00 178.00   0.50    1.39    --  106.93  77.00   0.00  186
 38  \w     35.00  68.00   0.50    1.39    --  106.93 -57.00-120.00   66
;
_diffrn_measurement_device 'four-circle diffractometer'
_diffrn_measurement_device_type 'XtaLAB Synergy R, DW system, HyPix'
_diffrn_measurement_method '\w scans'
_diffrn_orient_matrix_type 'CrysAlisPro convention (1999,Acta A55,543-557)'
_diffrn_orient_matrix_UB_11 0.1173794000
_diffrn_orient_matrix_UB_12 0.0864129000
_diffrn_orient_matrix_UB_13 0.0432836000
_diffrn_orient_matrix_UB_21 -0.0385045000
_diffrn_orient_matrix_UB_22 0.0367031000
_diffrn_orient_matrix_UB_23 -0.1459973000
_diffrn_orient_matrix_UB_31 -0.1010785000
_diffrn_orient_matrix_UB_32 0.0862520000
_diffrn_orient_matrix_UB_33 0.0187964000
_diffrn_radiation_monochromator mirror
_diffrn_radiation_probe x-ray
_diffrn_radiation_type 'Cu K\a'
_diffrn_radiation_wavelength 1.54184
_diffrn_reflns_av_R_equivalents 0.0372
_diffrn_reflns_av_unetI/netI 0.0285
_diffrn_reflns_Laue_measured_fraction_full 1.000
_diffrn_reflns_Laue_measured_fraction_max 0.983
_diffrn_reflns_limit_h_max 12
_diffrn_reflns_limit_h_min -12
_diffrn_reflns_limit_k_max 15
_diffrn_reflns_limit_k_min -15
_diffrn_reflns_limit_l_max 13
_diffrn_reflns_limit_l_min -13
_diffrn_reflns_number 23451
_diffrn_reflns_point_group_measured_fraction_full 0.996
_diffrn_reflns_point_group_measured_fraction_max 0.960
_diffrn_reflns_theta_full 67.684
_diffrn_reflns_theta_max 78.012
_diffrn_reflns_theta_min 4.403
_diffrn_source 'Rotating-anode X-ray tube'
_diffrn_source_type 'Rigaku (Cu) X-ray Source'
_exptl_absorpt_coefficient_mu 0.659
_exptl_absorpt_correction_T_max 1.00000
_exptl_absorpt_correction_T_min 0.83286
_exptl_absorpt_correction_type multi-scan
_exptl_absorpt_process_details
;
CrysAlisPro 1.171.42.55a (Rigaku Oxford Diffraction, 2022)
Empirical absorption correction using spherical harmonics,
implemented in SCALE3 ABSPACK scaling algorithm.
;
_exptl_crystal_colour 'clear light colourless'
_exptl_crystal_density_diffrn 1.277
_exptl_crystal_description plate
_exptl_crystal_F_000 512
_exptl_crystal_size_max 0.6
_exptl_crystal_size_mid 0.5
_exptl_crystal_size_min 0.3
_refine_diff_density_max 0.148
_refine_diff_density_min -0.159
_refine_diff_density_rms 0.036
_refine_ls_abs_structure_details
;
 Flack x determined using 2171 quotients [(I+)-(I-)]/[(I+)+(I-)]
 (Parsons, Flack and Wagner, Acta Cryst. B69 (2013) 249-259).
;
_refine_ls_abs_structure_Flack -0.03(10)
_refine_ls_extinction_method none
_refine_ls_goodness_of_fit_ref 1.034
_refine_ls_hydrogen_treatment constr
_refine_ls_matrix_type full
_refine_ls_number_parameters 332
_refine_ls_number_reflns 5147
_refine_ls_number_restraints 1
_refine_ls_restrained_S_all 1.034
_refine_ls_R_factor_all 0.0339
_refine_ls_R_factor_gt 0.0324
_refine_ls_shift/su_max 0.000
_refine_ls_shift/su_mean 0.000
_refine_ls_structure_factor_coef Fsqd
_refine_ls_weighting_details 'w=1/[\s^2^(Fo^2^)+(0.0475P)^2^+0.1914P] where P=(Fo^2^+2Fc^2^)/3'
_refine_ls_weighting_scheme calc
_refine_ls_wR_factor_gt 0.0826
_refine_ls_wR_factor_ref 0.0835
_reflns_Friedel_coverage 0.862
_reflns_Friedel_fraction_full 0.992
_reflns_Friedel_fraction_max 0.934
_reflns_number_gt 4942
_reflns_number_total 5147
_reflns_threshold_expression 'I > 2\s(I)'
_cod_data_source_file d4sc03506b2.cif
_cod_data_source_block 14-tm-20230310_auto
_cod_depositor_comments 'Adding full bibliography for 1572045--1572046.cif.'
_cod_database_code 1572045
_shelx_shelxl_version_number 2018/3
_chemical_oxdiff_formula 'C H O N'
_shelx_space_group_comment
;
The symmetry employed for this shelxl refinement is uniquely defined
by the following loop, which should always be used as a source of
symmetry information in preference to the above space-group names.
They are only intended as comments.
;
_reflns_odcompleteness_completeness 100.00
_reflns_odcompleteness_iscentric 1
_reflns_odcompleteness_theta 66.97
_olex2_refinement_description
;
1. Fixed Uiso
 At 1.2 times of:
  All C(H) groups
 At 1.5 times of:
  All C(H,H,H) groups
2.a Aromatic/amide H refined with riding coordinates:
 C00G(H00G), C00I(H00I), C00K(H00K), C00M(H00M), C00P(H00P), C00Q(H00Q),
 C00R(H00R), C00S(H00S), C00T(H00T)
2.b Idealised Me refined as rotating group:
 C00U(H00A,H00B,H00C), C00V(H00D,H00E,H00F), C00W(H00H,H00J,H00L), C00X(H00N,
 H00O,H00U), C00Y(H00V,H00W,H00X), C00Z(H00Y,H,HA), C010(H01A,H01B,H01C)
;
_olex2_submission_special_instructions 'No special instructions were received'
_oxdiff_exptl_absorpt_empirical_details
;
Empirical correction (ABSPACK) includes:
- Absorption correction using spherical harmonics
- Frame scaling
;
_oxdiff_exptl_absorpt_empirical_full_max 1.740
_oxdiff_exptl_absorpt_empirical_full_min 0.311

loop_
_space_group_symop_operation_xyz
'x, y, z'
'-x, y+1/2, -z'

loop_
_atom_site_label
_atom_site_type_symbol
_atom_site_fract_x
_atom_site_fract_y
_atom_site_fract_z
_atom_site_U_iso_or_equiv
_atom_site_adp_type
_atom_site_occupancy
_atom_site_site_symmetry_order
_atom_site_calc_flag
_atom_site_refinement_flags_posn
_atom_site_refinement_flags_adp
_atom_site_refinement_flags_occupancy
_atom_site_disorder_assembly
_atom_site_disorder_group
O001 O 0.52280(16) 0.62772(13) 0.49038(17) 0.0340(3) Uani 1 1 d . . . . .
N002 N 0.19810(17) 0.52863(14) 0.27301(17) 0.0232(3) Uani 1 1 d . . . . .
N003 N -0.00203(16) 0.49510(13) 0.32060(16) 0.0224(3) Uani 1 1 d . . . . .
N004 N 0.48339(16) 0.43822(14) 0.67295(16) 0.0237(3) Uani 1 1 d . . . . .
N005 N -0.01998(17) 0.61131(14) 0.14624(17) 0.0255(4) Uani 1 1 d . . . . .
N006 N 0.70027(17) 0.46938(16) 0.66799(17) 0.0286(4) Uani 1 1 d . . . . .
N007 N 0.18168(18) 0.65659(15) 0.09746(18) 0.0278(4) Uani 1 1 d . . . . .
N008 N 0.38930(18) 0.58039(15) 0.22171(18) 0.0277(4) Uani 1 1 d . . . . .
N009 N -0.03264(19) 0.72618(16) -0.02897(19) 0.0342(4) Uani 1 1 d . . . . .
C00A C 0.25129(19) 0.39985(16) 0.64769(19) 0.0231(4) Uani 1 1 d . . . . .
C00B C 0.2516(2) 0.58834(16) 0.19712(19) 0.0232(4) Uani 1 1 d . . . . .
C00C C 0.06277(19) 0.54693(15) 0.24457(18) 0.0201(4) Uani 1 1 d . . . . .
C00D C 0.0456(2) 0.66312(17) 0.0751(2) 0.0255(4) Uani 1 1 d . . . . .
C00E C 0.3950(2) 0.42619(17) 0.73716(19) 0.0237(4) Uani 1 1 d . . . . .
C00F C 0.47721(19) 0.50090(17) 0.3113(2) 0.0234(4) Uani 1 1 d . . . . .
C00G C 0.19701(19) 0.45658(16) 0.52735(19) 0.0221(4) Uani 1 1 d . . . . .
H00G H 0.249863 0.513274 0.506938 0.026 Uiso 1 1 calc R U . . .
C00H C 0.63793(19) 0.44874(18) 0.5281(2) 0.0251(4) Uani 1 1 d . . . . .
C00I C -0.0072(2) 0.34307(17) 0.4657(2) 0.0266(4) Uani 1 1 d . . . . .
H00I H -0.094466 0.321664 0.402644 0.032 Uiso 1 1 calc R U . . .
C00J C 0.6168(2) 0.46004(17) 0.7427(2) 0.0255(4) Uani 1 1 d . . . . .
C00K C 0.5015(2) 0.40053(18) 0.2609(2) 0.0250(4) Uani 1 1 d . . . . .
H00K H 0.453131 0.383925 0.169557 0.030 Uiso 1 1 calc R U . . .
C00L C 0.06541(19) 0.43068(16) 0.43648(18) 0.0210(4) Uani 1 1 d . . . . .
C00M C 0.6602(2) 0.34874(16) 0.4750(2) 0.0256(4) Uani 1 1 d . . . . .
H00M H 0.721611 0.296154 0.531931 0.031 Uiso 1 1 calc R U . . .
C00N C 0.5948(2) 0.32368(17) 0.3404(2) 0.0257(4) Uani 1 1 d . . . . .
C00O C 0.5483(2) 0.52732(17) 0.4453(2) 0.0250(4) Uani 1 1 d . . . . .
C00P C 0.1751(2) 0.31651(18) 0.6792(2) 0.0285(4) Uani 1 1 d . . . . .
H00P H 0.210155 0.280370 0.763154 0.034 Uiso 1 1 calc R U . . .
C00Q C 0.4350(2) 0.43549(19) 0.8743(2) 0.0295(4) Uani 1 1 d . . . . .
H00Q H 0.370411 0.425732 0.917681 0.035 Uiso 1 1 calc R U . . .
C00R C 0.6667(2) 0.47202(19) 0.8823(2) 0.0299(4) Uani 1 1 d . . . . .
H00R H 0.761400 0.488062 0.930859 0.036 Uiso 1 1 calc R U . . .
C00S C 0.0470(2) 0.28702(19) 0.5859(2) 0.0310(5) Uani 1 1 d . . . . .
H00S H -0.003890 0.227992 0.604665 0.037 Uiso 1 1 calc R U . . .
C00T C 0.5731(2) 0.4596(2) 0.9457(2) 0.0336(5) Uani 1 1 d . . . . .
H00T H 0.603499 0.467674 1.039703 0.040 Uiso 1 1 calc R U . . .
C00U C -0.1531(2) 0.50407(19) 0.2795(2) 0.0299(4) Uani 1 1 d . . . . .
H00A H -0.184474 0.572160 0.227932 0.045 Uiso 1 1 calc R U . . .
H00B H -0.178967 0.505967 0.358561 0.045 Uiso 1 1 calc R U . . .
H00C H -0.196698 0.440069 0.224411 0.045 Uiso 1 1 calc R U . . .
C00V C 0.4544(2) 0.65530(19) 0.1558(2) 0.0332(5) Uani 1 1 d . . . . .
H00D H 0.430739 0.632582 0.062833 0.050 Uiso 1 1 calc R U . . .
H00E H 0.555218 0.652914 0.201367 0.050 Uiso 1 1 calc R U . . .
H00F H 0.421215 0.730840 0.158911 0.050 Uiso 1 1 calc R U . . .
C00W C 0.6390(3) 0.69969(19) 0.5417(3) 0.0391(5) Uani 1 1 d . . . . .
H00H H 0.703735 0.685710 0.495641 0.059 Uiso 1 1 calc R U . . .
H00J H 0.685659 0.686115 0.637238 0.059 Uiso 1 1 calc R U . . .
H00L H 0.607593 0.776760 0.527481 0.059 Uiso 1 1 calc R U . . .
C00X C -0.1738(3) 0.7563(2) -0.0471(3) 0.0410(6) Uani 1 1 d . . . . .
H00N H -0.210780 0.704073 0.001350 0.062 Uiso 1 1 calc R U . . .
H00O H -0.230826 0.754021 -0.142139 0.062 Uiso 1 1 calc R U . . .
H00U H -0.175341 0.831294 -0.012918 0.062 Uiso 1 1 calc R U . . .
C00Y C 0.6195(3) 0.21531(19) 0.2833(3) 0.0368(5) Uani 1 1 d . . . . .
H00V H 0.547078 0.162425 0.281632 0.055 Uiso 1 1 calc R U . . .
H00W H 0.710263 0.185857 0.338559 0.055 Uiso 1 1 calc R U . . .
H00X H 0.617243 0.227170 0.192400 0.055 Uiso 1 1 calc R U . . .
C00Z C 0.8505(2) 0.4667(3) 0.7321(2) 0.0415(6) Uani 1 1 d . . . . .
H00Y H 0.878319 0.397943 0.783130 0.062 Uiso 1 1 calc R U . . .
H H 0.881268 0.530184 0.792125 0.062 Uiso 1 1 calc R U . . .
HA H 0.892906 0.470005 0.664067 0.062 Uiso 1 1 calc R U . . .
C010 C 0.0305(3) 0.7838(3) -0.1107(3) 0.0468(6) Uani 1 1 d . . . . .
H01A H 0.063322 0.856537 -0.071654 0.070 Uiso 1 1 calc R U . . .
H01B H -0.037981 0.793453 -0.200678 0.070 Uiso 1 1 calc R U . . .
H01C H 0.108942 0.740567 -0.114963 0.070 Uiso 1 1 calc R U . . .

loop_
_atom_site_aniso_label
_atom_site_aniso_U_11
_atom_site_aniso_U_22
_atom_site_aniso_U_33
_atom_site_aniso_U_23
_atom_site_aniso_U_13
_atom_site_aniso_U_12
O001 0.0290(8) 0.0283(7) 0.0450(9) -0.0076(7) 0.0136(7) 0.0028(6)
N002 0.0227(8) 0.0248(8) 0.0223(8) 0.0052(7) 0.0084(6) 0.0018(6)
N003 0.0188(7) 0.0251(8) 0.0222(8) 0.0019(7) 0.0061(6) -0.0007(6)
N004 0.0239(8) 0.0242(8) 0.0210(8) 0.0003(7) 0.0057(6) 0.0007(6)
N005 0.0255(8) 0.0265(8) 0.0229(8) 0.0041(7) 0.0068(6) 0.0038(7)
N006 0.0210(8) 0.0380(9) 0.0242(8) -0.0007(7) 0.0051(6) 0.0007(7)
N007 0.0273(8) 0.0287(9) 0.0265(8) 0.0081(7) 0.0087(7) 0.0020(7)
N008 0.0236(8) 0.0312(9) 0.0298(9) 0.0100(7) 0.0114(7) 0.0017(7)
N009 0.0321(10) 0.0375(10) 0.0312(10) 0.0145(8) 0.0093(8) 0.0080(8)
C00A 0.0254(9) 0.0241(9) 0.0204(9) 0.0001(7) 0.0091(7) 0.0026(7)
C00B 0.0243(9) 0.0229(9) 0.0222(9) 0.0013(8) 0.0080(7) -0.0003(7)
C00C 0.0224(9) 0.0194(8) 0.0173(8) -0.0011(7) 0.0057(7) -0.0006(7)
C00D 0.0282(9) 0.0246(9) 0.0220(9) 0.0031(8) 0.0070(7) 0.0040(8)
C00E 0.0253(9) 0.0224(9) 0.0220(9) 0.0014(8) 0.0069(7) 0.0011(7)
C00F 0.0201(8) 0.0259(9) 0.0260(9) 0.0060(8) 0.0104(7) 0.0005(7)
C00G 0.0235(8) 0.0217(8) 0.0211(9) 0.0003(7) 0.0083(7) -0.0019(7)
C00H 0.0194(8) 0.0304(10) 0.0254(10) 0.0000(8) 0.0081(7) -0.0015(8)
C00I 0.0218(9) 0.0283(10) 0.0277(10) 0.0011(8) 0.0067(8) -0.0032(8)
C00J 0.0257(9) 0.0231(9) 0.0244(10) 0.0003(8) 0.0051(7) 0.0015(8)
C00K 0.0233(9) 0.0303(10) 0.0221(9) 0.0009(8) 0.0091(7) -0.0058(8)
C00L 0.0225(8) 0.0227(9) 0.0190(8) 0.0000(7) 0.0088(7) 0.0019(7)
C00M 0.0213(9) 0.0251(10) 0.0308(10) 0.0038(8) 0.0098(7) 0.0003(7)
C00N 0.0252(9) 0.0244(9) 0.0313(10) 0.0001(8) 0.0147(8) -0.0039(8)
C00O 0.0213(9) 0.0268(10) 0.0286(10) -0.0006(8) 0.0110(7) 0.0011(7)
C00P 0.0304(10) 0.0316(10) 0.0248(10) 0.0079(8) 0.0115(8) 0.0022(8)
C00Q 0.0302(10) 0.0363(11) 0.0218(9) 0.0010(8) 0.0089(8) 0.0025(8)
C00R 0.0251(9) 0.0331(11) 0.0256(10) -0.0018(9) 0.0019(8) 0.0003(8)
C00S 0.0279(10) 0.0309(10) 0.0362(11) 0.0093(10) 0.0139(9) -0.0036(9)
C00T 0.0366(11) 0.0408(12) 0.0189(9) -0.0017(9) 0.0046(8) 0.0040(10)
C00U 0.0210(9) 0.0360(11) 0.0311(11) 0.0071(9) 0.0075(8) 0.0013(8)
C00V 0.0329(11) 0.0333(11) 0.0379(12) 0.0117(10) 0.0184(9) 0.0004(9)
C00W 0.0409(13) 0.0281(11) 0.0493(14) -0.0041(11) 0.0173(11) -0.0035(9)
C00X 0.0350(12) 0.0465(14) 0.0366(13) 0.0130(11) 0.0068(10) 0.0138(10)
C00Y 0.0410(13) 0.0280(11) 0.0433(13) -0.0050(10) 0.0175(10) -0.0017(9)
C00Z 0.0228(10) 0.0629(16) 0.0342(12) -0.0082(12) 0.0047(8) 0.0006(11)
C010 0.0434(14) 0.0549(16) 0.0386(13) 0.0246(13) 0.0104(11) 0.0029(12)

loop_
_atom_type_symbol
_atom_type_description
_atom_type_scat_dispersion_real
_atom_type_scat_dispersion_imag
_atom_type_scat_source
C C 0.0181 0.0091 'International Tables Vol C Tables 4.2.6.8 and 6.1.1.4'
H H 0.0000 0.0000 'International Tables Vol C Tables 4.2.6.8 and 6.1.1.4'
N N 0.0311 0.0180 'International Tables Vol C Tables 4.2.6.8 and 6.1.1.4'
O O 0.0492 0.0322 'International Tables Vol C Tables 4.2.6.8 and 6.1.1.4'

loop_
_geom_angle_atom_site_label_1
_geom_angle_atom_site_label_2
_geom_angle_atom_site_label_3
_geom_angle
_geom_angle_site_symmetry_1
_geom_angle_site_symmetry_3
_geom_angle_publ_flag
C00O O001 C00W 115.86(17) . . ?
C00C N002 C00B 113.31(16) . . ?
C00C N003 C00L 125.34(15) . . ?
C00C N003 C00U 118.62(16) . . ?
C00L N003 C00U 116.03(15) . . ?
C00E N004 C00J 119.34(16) . . ?
C00C N005 C00D 114.11(16) . . ?
C00H N006 C00Z 119.68(17) . . ?
C00J N006 C00H 117.32(15) . . ?
C00J N006 C00Z 120.46(17) . . ?
C00B N007 C00D 114.15(17) . . ?
C00B N008 C00F 123.21(16) . . ?
C00B N008 C00V 119.91(17) . . ?
C00F N008 C00V 116.89(16) . . ?
C00D N009 C00X 121.75(19) . . ?
C00D N009 C010 120.42(19) . . ?
C00X N009 C010 116.72(19) . . ?
C00G C00A C00E 118.17(17) . . ?
C00G C00A C00P 120.52(18) . . ?
C00P C00A C00E 121.22(17) . . ?
N002 C00B N008 118.35(17) . . ?
N007 C00B N002 126.37(18) . . ?
N007 C00B N008 115.28(17) . . ?
N002 C00C N003 118.67(16) . . ?
N002 C00C N005 126.38(17) . . ?
N005 C00C N003 114.95(16) . . ?
N005 C00D N009 117.27(18) . . ?
N007 C00D N005 125.53(18) . . ?
N007 C00D N009 117.19(18) . . ?
N004 C00E C00A 113.51(16) . . ?
N004 C00E C00Q 122.87(18) . . ?
C00Q C00E C00A 123.61(17) . . ?
C00K C00F N008 118.87(18) . . ?
C00K C00F C00O 120.03(18) . . ?
C00O C00F N008 120.82(18) . . ?
C00A C00G H00G 119.8 . . ?
C00A C00G C00L 120.44(17) . . ?
C00L C00G H00G 119.8 . . ?
C00M C00H N006 120.33(18) . . ?
C00M C00H C00O 119.83(18) . . ?
C00O C00H N006 119.75(18) . . ?
C00L C00I H00I 119.7 . . ?
C00S C00I H00I 119.7 . . ?
C00S C00I C00L 120.67(19) . . ?
N004 C00J N006 115.10(17) . . ?
N004 C00J C00R 121.80(18) . . ?
N006 C00J C00R 123.10(17) . . ?
C00F C00K H00K 119.1 . . ?
C00F C00K C00N 121.70(19) . . ?
C00N C00K H00K 119.1 . . ?
C00G C00L N003 122.61(17) . . ?
C00G C00L C00I 118.65(17) . . ?
C00I C00L N003 118.56(17) . . ?
C00H C00M H00M 119.2 . . ?
C00H C00M C00N 121.68(19) . . ?
C00N C00M H00M 119.2 . . ?
C00K C00N C00M 117.73(19) . . ?
C00K C00N C00Y 120.7(2) . . ?
C00M C00N C00Y 121.5(2) . . ?
O001 C00O C00F 118.11(18) . . ?
O001 C00O C00H 122.95(19) . . ?
C00F C00O C00H 118.89(18) . . ?
C00A C00P H00P 120.5 . . ?
C00S C00P C00A 118.99(18) . . ?
C00S C00P H00P 120.5 . . ?
C00E C00Q H00Q 121.3 . . ?
C00E C00Q C00T 117.45(19) . . ?
C00T C00Q H00Q 121.3 . . ?
C00J C00R H00R 121.2 . . ?
C00T C00R C00J 117.58(18) . . ?
C00T C00R H00R 121.2 . . ?
C00I C00S C00P 120.58(19) . . ?
C00I C00S H00S 119.7 . . ?
C00P C00S H00S 119.7 . . ?
C00Q C00T H00T 119.5 . . ?
C00R C00T C00Q 120.95(19) . . ?
C00R C00T H00T 119.5 . . ?
N003 C00U H00A 109.5 . . ?
N003 C00U H00B 109.5 . . ?
N003 C00U H00C 109.5 . . ?
H00A C00U H00B 109.5 . . ?
H00A C00U H00C 109.5 . . ?
H00B C00U H00C 109.5 . . ?
N008 C00V H00D 109.5 . . ?
N008 C00V H00E 109.5 . . ?
N008 C00V H00F 109.5 . . ?
H00D C00V H00E 109.5 . . ?
H00D C00V H00F 109.5 . . ?
H00E C00V H00F 109.5 . . ?
O001 C00W H00H 109.5 . . ?
O001 C00W H00J 109.5 . . ?
O001 C00W H00L 109.5 . . ?
H00H C00W H00J 109.5 . . ?
H00H C00W H00L 109.5 . . ?
H00J C00W H00L 109.5 . . ?
N009 C00X H00N 109.5 . . ?
N009 C00X H00O 109.5 . . ?
N009 C00X H00U 109.5 . . ?
H00N C00X H00O 109.5 . . ?
H00N C00X H00U 109.5 . . ?
H00O C00X H00U 109.5 . . ?
C00N C00Y H00V 109.5 . . ?
C00N C00Y H00W 109.5 . . ?
C00N C00Y H00X 109.5 . . ?
H00V C00Y H00W 109.5 . . ?
H00V C00Y H00X 109.5 . . ?
H00W C00Y H00X 109.5 . . ?
N006 C00Z H00Y 109.5 . . ?
N006 C00Z H 109.5 . . ?
N006 C00Z HA 109.5 . . ?
H00Y C00Z H 109.5 . . ?
H00Y C00Z HA 109.5 . . ?
H C00Z HA 109.5 . . ?
N009 C010 H01A 109.5 . . ?
N009 C010 H01B 109.5 . . ?
N009 C010 H01C 109.5 . . ?
H01A C010 H01B 109.5 . . ?
H01A C010 H01C 109.5 . . ?
H01B C010 H01C 109.5 . . ?

loop_
_geom_bond_atom_site_label_1
_geom_bond_atom_site_label_2
_geom_bond_distance
_geom_bond_site_symmetry_2
_geom_bond_publ_flag
O001 C00O 1.367(3) . ?
O001 C00W 1.424(3) . ?
N002 C00B 1.348(3) . ?
N002 C00C 1.339(2) . ?
N003 C00C 1.380(2) . ?
N003 C00L 1.422(2) . ?
N003 C00U 1.467(2) . ?
N004 C00E 1.337(3) . ?
N004 C00J 1.339(2) . ?
N005 C00C 1.344(2) . ?
N005 C00D 1.345(3) . ?
N006 C00H 1.431(3) . ?
N006 C00J 1.380(3) . ?
N006 C00Z 1.456(3) . ?
N007 C00B 1.340(3) . ?
N007 C00D 1.342(3) . ?
N008 C00B 1.355(3) . ?
N008 C00F 1.432(3) . ?
N008 C00V 1.456(3) . ?
N009 C00D 1.356(3) . ?
N009 C00X 1.448(3) . ?
N009 C010 1.448(3) . ?
C00A C00E 1.486(3) . ?
C00A C00G 1.393(3) . ?
C00A C00P 1.393(3) . ?
C00E C00Q 1.387(3) . ?
C00F C00K 1.388(3) . ?
C00F C00O 1.399(3) . ?
C00G H00G 0.9500 . ?
C00G C00L 1.397(3) . ?
C00H C00M 1.391(3) . ?
C00H C00O 1.400(3) . ?
C00I H00I 0.9500 . ?
C00I C00L 1.397(3) . ?
C00I C00S 1.387(3) . ?
C00J C00R 1.409(3) . ?
C00K H00K 0.9500 . ?
C00K C00N 1.390(3) . ?
C00M H00M 0.9500 . ?
C00M C00N 1.394(3) . ?
C00N C00Y 1.507(3) . ?
C00P H00P 0.9500 . ?
C00P C00S 1.391(3) . ?
C00Q H00Q 0.9500 . ?
C00Q C00T 1.388(3) . ?
C00R H00R 0.9500 . ?
C00R C00T 1.379(3) . ?
C00S H00S 0.9500 . ?
C00T H00T 0.9500 . ?
C00U H00A 0.9800 . ?
C00U H00B 0.9800 . ?
C00U H00C 0.9800 . ?
C00V H00D 0.9800 . ?
C00V H00E 0.9800 . ?
C00V H00F 0.9800 . ?
C00W H00H 0.9800 . ?
C00W H00J 0.9800 . ?
C00W H00L 0.9800 . ?
C00X H00N 0.9800 . ?
C00X H00O 0.9800 . ?
C00X H00U 0.9800 . ?
C00Y H00V 0.9800 . ?
C00Y H00W 0.9800 . ?
C00Y H00X 0.9800 . ?
C00Z H00Y 0.9800 . ?
C00Z H 0.9800 . ?
C00Z HA 0.9800 . ?
C010 H01A 0.9800 . ?
C010 H01B 0.9800 . ?
C010 H01C 0.9800 . ?

loop_
_geom_torsion_atom_site_label_1
_geom_torsion_atom_site_label_2
_geom_torsion_atom_site_label_3
_geom_torsion_atom_site_label_4
_geom_torsion
_geom_torsion_site_symmetry_1
_geom_torsion_site_symmetry_2
_geom_torsion_site_symmetry_3
_geom_torsion_site_symmetry_4
_geom_torsion_publ_flag
N004 C00E C00Q C00T 0.7(3) . . . . ?
N004 C00J C00R C00T 0.5(3) . . . . ?
N006 C00H C00M C00N 176.34(18) . . . . ?
N006 C00H C00O O001 4.1(3) . . . . ?
N006 C00H C00O C00F -173.46(17) . . . . ?
N006 C00J C00R C00T -179.3(2) . . . . ?
N008 C00F C00K C00N 174.50(17) . . . . ?
N008 C00F C00O O001 5.1(3) . . . . ?
N008 C00F C00O C00H -177.19(17) . . . . ?
C00A C00E C00Q C00T 179.5(2) . . . . ?
C00A C00G C00L N003 171.65(17) . . . . ?
C00A C00G C00L C00I -3.4(3) . . . . ?
C00A C00P C00S C00I -2.9(3) . . . . ?
C00B N002 C00C N003 -176.50(17) . . . . ?
C00B N002 C00C N005 4.3(3) . . . . ?
C00B N007 C00D N005 2.5(3) . . . . ?
C00B N007 C00D N009 -176.58(19) . . . . ?
C00B N008 C00F C00K 93.6(2) . . . . ?
C00B N008 C00F C00O -92.4(2) . . . . ?
C00C N002 C00B N007 -3.1(3) . . . . ?
C00C N002 C00B N008 176.86(17) . . . . ?
C00C N003 C00L C00G 35.8(3) . . . . ?
C00C N003 C00L C00I -149.16(18) . . . . ?
C00C N005 C00D N007 -1.6(3) . . . . ?
C00C N005 C00D N009 177.55(18) . . . . ?
C00D N005 C00C N002 -2.2(3) . . . . ?
C00D N005 C00C N003 178.56(17) . . . . ?
C00D N007 C00B N002 0.0(3) . . . . ?
C00D N007 C00B N008 -179.95(18) . . . . ?
C00E N004 C00J N006 179.07(18) . . . . ?
C00E N004 C00J C00R -0.7(3) . . . . ?
C00E C00A C00G C00L 176.47(17) . . . . ?
C00E C00A C00P C00S -173.2(2) . . . . ?
C00E C00Q C00T C00R -1.0(3) . . . . ?
C00F N008 C00B N002 8.8(3) . . . . ?
C00F N008 C00B N007 -171.22(19) . . . . ?
C00F C00K C00N C00M 2.4(3) . . . . ?
C00F C00K C00N C00Y -179.96(18) . . . . ?
C00G C00A C00E N004 -42.1(2) . . . . ?
C00G C00A C00E C00Q 139.1(2) . . . . ?
C00G C00A C00P C00S 3.2(3) . . . . ?
C00H N006 C00J N004 -3.5(3) . . . . ?
C00H N006 C00J C00R 176.3(2) . . . . ?
C00H C00M C00N C00K -2.5(3) . . . . ?
C00H C00M C00N C00Y 179.87(19) . . . . ?
C00J N004 C00E C00A -178.75(17) . . . . ?
C00J N004 C00E C00Q 0.1(3) . . . . ?
C00J N006 C00H C00M -102.6(2) . . . . ?
C00J N006 C00H C00O 74.0(3) . . . . ?
C00J C00R C00T C00Q 0.4(3) . . . . ?
C00K C00F C00O O001 178.99(17) . . . . ?
C00K C00F C00O C00H -3.3(3) . . . . ?
C00L N003 C00C N002 6.2(3) . . . . ?
C00L N003 C00C N005 -174.43(17) . . . . ?
C00L C00I C00S C00P -0.5(3) . . . . ?
C00M C00H C00O O001 -179.22(18) . . . . ?
C00M C00H C00O C00F 3.2(3) . . . . ?
C00O C00F C00K C00N 0.5(3) . . . . ?
C00O C00H C00M C00N -0.3(3) . . . . ?
C00P C00A C00E N004 134.4(2) . . . . ?
C00P C00A C00E C00Q -44.4(3) . . . . ?
C00P C00A C00G C00L 0.0(3) . . . . ?
C00S C00I C00L N003 -171.59(19) . . . . ?
C00S C00I C00L C00G 3.6(3) . . . . ?
C00U N003 C00C N002 -172.54(17) . . . . ?
C00U N003 C00C N005 6.8(2) . . . . ?
C00U N003 C00L C00G -145.36(19) . . . . ?
C00U N003 C00L C00I 29.6(2) . . . . ?
C00V N008 C00B N002 -170.91(19) . . . . ?
C00V N008 C00B N007 9.0(3) . . . . ?
C00V N008 C00F C00K -86.6(2) . . . . ?
C00V N008 C00F C00O 87.3(2) . . . . ?
C00W O001 C00O C00F -119.5(2) . . . . ?
C00W O001 C00O C00H 62.9(3) . . . . ?
C00X N009 C00D N005 12.8(3) . . . . ?
C00X N009 C00D N007 -168.0(2) . . . . ?
C00Z N006 C00H C00M 59.4(3) . . . . ?
C00Z N006 C00H C00O -123.9(2) . . . . ?
C00Z N006 C00J N004 -165.4(2) . . . . ?
C00Z N006 C00J C00R 14.4(3) . . . . ?
C010 N009 C00D N005 -179.6(2) . . . . ?
C010 N009 C00D N007 -0.4(3) . . . . ?
